data_9009211
loop_
_publ_author_name
'Wyckoff, R. W. G.'

_publ_section_title
;
 Second edition. Interscience Publishers, New York, New York
;
_journal_name_full 'Crystal Structures'
_journal_page_first 298
_journal_page_last 306
_journal_volume 1
_journal_year 1963
_chemical_formula_structural ZrAs2
_chemical_formula_sum 'As2 Zr'
_space_group_IT_number 62
_symmetry_space_group_name_Hall '-P 2c 2ab'
_symmetry_space_group_name_H-M 'P b n m'
_cell_angle_alpha 90
_cell_angle_beta 90
_cell_angle_gamma 90
_cell_length_a 9.027
_cell_length_b 6.801
_cell_length_c 3.689
_cell_formula_units_Z 4
_cell_volume 226.477
_database_code_amcsd 0011890
_exptl_crystal_density_diffrn 14.140
_cod_original_formula_sum 'Zr As2'
_cod_database_code 9009211
_amcsd_formula_title ZrAs2

loop_
_space_group_symop_operation_xyz
x,y,z
x,y,1/2-z
-x,-y,1/2+z
1/2+x,1/2-y,1/2+z
1/2-x,1/2+y,1/2-z
1/2-x,1/2+y,z
1/2+x,1/2-y,-z
-x,-y,-z

loop_
_atom_site_label
_atom_site_fract_x
_atom_site_fract_y
_atom_site_fract_z
Zr -0.15900 0.22500 0.25000
As1 0.14800 0.08100 0.25000
As2 0.54100 0.12200 0.25000

loop_
_cod_changelog_entry_id
_cod_changelog_entry_author
_cod_changelog_entry_date
_cod_changelog_entry_text
1 'Vaitkus, Antanas' 2024-01-03T17:55:00+02:00
;
 Corrected atom site coordinates after consulting the updated version of AMCSD
 entry 0011890. Added the _cell_formula_units_Z data item.
;

loop_
_cod_related_entry_id
_cod_related_entry_database
_cod_related_entry_code
1 AMCSD 0011890
